data_7062077
loop_
_publ_author_name
'Wu, Yu-Li'
'Hou, Guo-Liang'
'Cui, Hai-Xia'
'Chen, Lei'
'Zhou, Hui-Di'
'Chen, Jian-Min'

_publ_section_title
;
 Development and mechanism of a fluorescent probe for a Mn(ii) ionic
 complex capable of recognizing chloroform vapor molecules
;
_journal_issue 47
_journal_name_full 'New Journal of Chemistry'
_journal_page_first 22509
_journal_page_last 22512
_journal_paper_doi 10.1039/D2NJ04869H
_journal_volume 46
_journal_year 2022
_chemical_formula_moiety 'Br4 Mn, 2(C19 H18 P)'
_chemical_formula_sum 'C38 H36 Br4 Mn P2'
_chemical_formula_weight 929.19
_space_group_crystal_system monoclinic
_space_group_IT_number 4
_space_group_name_Hall 'P 2yb'
_space_group_name_H-M_alt 'P 1 21 1'
_atom_sites_solution_hydrogens geom
_atom_sites_solution_primary dual
_audit_block_doi 10.5517/ccdc.csd.cc2c9js0
_audit_creation_date 2022-10-22
_audit_creation_method
;
Olex2 1.3
(compiled 2020.11.12 svn.r5f609507 for OlexSys, GUI svn.r6408)
;
_audit_update_record
;
2022-11-02 deposited with the CCDC.	2022-11-04 downloaded from the CCDC.
;
_cell_angle_alpha 90
_cell_angle_beta 105.096(2)
_cell_angle_gamma 90
_cell_formula_units_Z 2
_cell_length_a 9.7773(12)
_cell_length_b 12.5160(14)
_cell_length_c 16.6131(19)
_cell_measurement_reflns_used 2816
_cell_measurement_temperature 296(2)
_cell_measurement_theta_max 21.63
_cell_measurement_theta_min 2.54
_cell_volume 1962.8(4)
_computing_cell_refinement 'SAINT v7.68A (Bruker, 2009)'
_computing_data_collection 'Bruker SMART APEX II'
_computing_data_reduction 'SAINT v7.68A (Bruker, 2009)'
_computing_molecular_graphics 'Olex2 1.3 (Dolomanov et al., 2009)'
_computing_publication_material 'Olex2 1.3 (Dolomanov et al., 2009)'
_computing_structure_refinement 'XL  (Sheldrick, 2008)'
_computing_structure_solution 'SHELXT 2018/2 (Sheldrick, 2018)'
_diffrn_ambient_temperature 296.15
_diffrn_detector_area_resol_mean 'fine-focus sealed tube'
_diffrn_measured_fraction_theta_full 0.999
_diffrn_measured_fraction_theta_max 0.999
_diffrn_measurement_device_type 'Bruker APEX-II CCD'
_diffrn_measurement_method '\f and \w scans'
_diffrn_radiation_monochromator graphite
_diffrn_radiation_type MoK\a
_diffrn_radiation_wavelength 0.71073
_diffrn_reflns_av_R_equivalents 0.0352
_diffrn_reflns_av_unetI/netI 0.0958
_diffrn_reflns_Laue_measured_fraction_full 0.999
_diffrn_reflns_Laue_measured_fraction_max 0.999
_diffrn_reflns_limit_h_max 7
_diffrn_reflns_limit_h_min -11
_diffrn_reflns_limit_k_max 14
_diffrn_reflns_limit_k_min -12
_diffrn_reflns_limit_l_max 19
_diffrn_reflns_limit_l_min -19
_diffrn_reflns_number 10035
_diffrn_reflns_point_group_measured_fraction_full 0.914
_diffrn_reflns_point_group_measured_fraction_max 0.914
_diffrn_reflns_theta_full 25.025
_diffrn_reflns_theta_max 25.025
_diffrn_reflns_theta_min 1.270
_diffrn_source_current 0.0
_diffrn_source_power 0.0
_diffrn_source_voltage 0.0
_diffrn_standards_number 0
_exptl_absorpt_coefficient_mu 4.514
_exptl_absorpt_correction_T_max 0.7462
_exptl_absorpt_correction_T_min 0.4167
_exptl_absorpt_correction_type none
_exptl_absorpt_process_details
;
SADABS-2008/1 (Bruker,2008) was used for absorption correction.
wR2(int) was 0.1476 before and 0.0581 after correction.
The Ratio of minimum to maximum transmission is 0.5584.
The \l/2 correction factor is 0.0015.
;
_exptl_crystal_colour colorless
_exptl_crystal_density_diffrn 1.572
_exptl_crystal_description block
_exptl_crystal_F_000 918
_exptl_crystal_size_max 0.3
_exptl_crystal_size_mid 0.2
_exptl_crystal_size_min 0.2
_refine_diff_density_max 0.369
_refine_diff_density_min -0.507
_refine_diff_density_rms 0.086
_refine_ls_abs_structure_details
;
 Flack x determined using 1603 quotients [(I+)-(I-)]/[(I+)+(I-)]
 (Parsons, Flack and Wagner, Acta Cryst. B69 (2013) 249-259).
;
_refine_ls_abs_structure_Flack 0.033(11)
_refine_ls_extinction_method none
_refine_ls_goodness_of_fit_ref 0.998
_refine_ls_hydrogen_treatment constr
_refine_ls_matrix_type full
_refine_ls_number_parameters 336
_refine_ls_number_reflns 6317
_refine_ls_number_restraints 13
_refine_ls_restrained_S_all 0.997
_refine_ls_R_factor_all 0.0690
_refine_ls_R_factor_gt 0.0454
_refine_ls_shift/su_max 0.001
_refine_ls_shift/su_mean 0.000
_refine_ls_structure_factor_coef Fsqd
_refine_ls_weighting_details 'w=1/[\s^2^(Fo^2^)+(0.0244P)^2^] where P=(Fo^2^+2Fc^2^)/3'
_refine_ls_weighting_scheme calc
_refine_ls_wR_factor_gt 0.0908
_refine_ls_wR_factor_ref 0.0994
_reflns_Friedel_coverage 0.741
_reflns_Friedel_fraction_full 0.819
_reflns_Friedel_fraction_max 0.819
_reflns_number_gt 4800
_reflns_number_total 6317
_reflns_threshold_expression 'I > 2\s(I)'
_cod_data_source_file d2nj04869h2.cif
_cod_data_source_block 1_a
_cod_depositor_comments 'Adding full bibliography for 7062077--7062078.cif.'
_cod_database_code 7062077
_shelx_shelxl_version_number 2018/3
_shelx_space_group_comment
;
The symmetry employed for this shelxl refinement is uniquely defined
by the following loop, which should always be used as a source of
symmetry information in preference to the above space-group names.
They are only intended as comments.
;
_shelx_estimated_absorpt_t_max 0.465
_shelx_estimated_absorpt_t_min 0.345
_olex2_refinement_description
;
1. Uiso/Uaniso restraints and constraints
C36 \\sim C35 \\sim C34: within 2A with sigma of 0.001 and sigma for terminal
atoms of 0.002 within 2A
2.a Aromatic/amide H refined with riding coordinates:
 C22(H22), C21(H21), C20(H20), C19(H19), C24(H24), C31(H31), C30(H30),
 C29(H29), C28(H28), C27(H27), C6(H6), C2(H2), C1(H1), C3(H3), C4(H4), C14(H14),
  C18(H18), C17(H17), C16(H16), C15(H15), C11(H11), C10(H10), C9(H9), C8(H8),
 C12(H12), C37(H37), C33(H33), C34(H34), C35(H35), C36(H36)
2.b Fitted hexagon refined as free rotating group:
 C23(C22,C21,C20,C19,C24), C31(C30,C29,C28,C27,C26), C6(C2,C1,C3,C4,C5),
 C14(C13,C18,C17,C16,C15), C11(C10,C9,C8,C7,C12), C37(C32,C33,C34,C35,C36)
2.c Idealised Me refined as rotating group:
 C38(H38A,H38B,H38C), C25(H25A,H25B,H25C)
;
_olex2_submission_special_instructions 'No special instructions were received'

loop_
_space_group_symop_operation_xyz
'x, y, z'
'-x, y+1/2, -z'

loop_
_atom_site_label
_atom_site_type_symbol
_atom_site_fract_x
_atom_site_fract_y
_atom_site_fract_z
_atom_site_U_iso_or_equiv
_atom_site_adp_type
_atom_site_occupancy
_atom_site_site_symmetry_order
_atom_site_calc_flag
_atom_site_refinement_flags_posn
_atom_site_refinement_flags_adp
_atom_site_refinement_flags_occupancy
_atom_site_disorder_assembly
_atom_site_disorder_group
Br1 Br 0.29845(10) 0.49990(8) 1.28199(6) 0.0558(3) Uani 1 1 d . . . . .
Br4 Br -0.10477(11) 0.57584(7) 1.14190(6) 0.0577(3) Uani 1 1 d . . . . .
Br2 Br -0.04398(12) 0.47390(8) 1.37841(7) 0.0649(3) Uani 1 1 d . . . . .
Br3 Br 0.01368(14) 0.26130(7) 1.20730(6) 0.0715(4) Uani 1 1 d . . . . .
Mn1 Mn 0.04196(14) 0.45302(9) 1.25115(8) 0.0383(3) Uani 1 1 d . . . . .
P1 P 0.3596(2) 0.78481(15) 1.51456(14) 0.0389(6) Uani 1 1 d . . . . .
P2 P 0.5072(3) 0.81800(17) 0.93271(14) 0.0397(5) Uani 1 1 d . . . . .
C23 C 0.5264(5) 0.7488(4) 1.4981(4) 0.040(2) Uani 1 1 d G . . . .
C22 C 0.6475(6) 0.7529(4) 1.5642(3) 0.048(2) Uani 1 1 d G . . . .
H22 H 0.641511 0.776556 1.616223 0.057 Uiso 1 1 calc R U . . .
C21 C 0.7773(5) 0.7216(5) 1.5525(4) 0.054(3) Uani 1 1 d G . . . .
H21 H 0.858312 0.724334 1.596748 0.065 Uiso 1 1 calc R U . . .
C20 C 0.7862(6) 0.6862(5) 1.4747(5) 0.065(3) Uani 1 1 d G . . . .
H20 H 0.873138 0.665275 1.466919 0.078 Uiso 1 1 calc R U . . .
C19 C 0.6652(7) 0.6821(5) 1.4086(3) 0.055(3) Uani 1 1 d G . . . .
H19 H 0.671165 0.658436 1.356563 0.067 Uiso 1 1 calc R U . . .
C24 C 0.5353(6) 0.7134(5) 1.4203(3) 0.051(3) Uani 1 1 d G . . . .
H24 H 0.454362 0.710657 1.376037 0.062 Uiso 1 1 calc R U . . .
C31 C 0.1983(6) 0.6853(3) 1.6059(3) 0.048(2) Uani 1 1 d G . . . .
H31 H 0.176093 0.753612 1.620503 0.057 Uiso 1 1 calc R U . . .
C30 C 0.1411(6) 0.5965(5) 1.6354(3) 0.060(3) Uani 1 1 d G . . . .
H30 H 0.080590 0.605353 1.669746 0.072 Uiso 1 1 calc R U . . .
C29 C 0.1744(7) 0.4944(4) 1.6135(4) 0.062(3) Uani 1 1 d G . . . .
H29 H 0.136093 0.434957 1.633227 0.074 Uiso 1 1 calc R U . . .
C28 C 0.2648(7) 0.4811(3) 1.5621(4) 0.057(3) Uani 1 1 d G . . . .
H28 H 0.287098 0.412819 1.547463 0.068 Uiso 1 1 calc R U . . .
C27 C 0.3221(6) 0.5700(4) 1.5326(3) 0.051(2) Uani 1 1 d G . . . .
H27 H 0.382602 0.561076 1.498219 0.061 Uiso 1 1 calc R U . . .
C26 C 0.2888(6) 0.6720(3) 1.5545(3) 0.0336(19) Uani 1 1 d G . . . .
C6 C 0.6718(6) 0.6402(5) 0.9321(3) 0.051(3) Uani 1 1 d G . . . .
H6 H 0.724692 0.663566 0.984048 0.061 Uiso 1 1 calc R U . . .
C2 C 0.7053(7) 0.5442(4) 0.8998(4) 0.060(3) Uani 1 1 d G . . . .
H2 H 0.780715 0.503346 0.930040 0.072 Uiso 1 1 calc R U . . .
C1 C 0.6262(8) 0.5093(4) 0.8222(5) 0.071(3) Uani 1 1 d G . . . .
H1 H 0.648663 0.445083 0.800507 0.086 Uiso 1 1 calc R U . . .
C3 C 0.5135(8) 0.5704(6) 0.7769(3) 0.081(4) Uani 1 1 d G . . . .
H3 H 0.460587 0.547039 0.724983 0.097 Uiso 1 1 calc R U . . .
C4 C 0.4800(7) 0.6664(5) 0.8093(3) 0.063(3) Uani 1 1 d G . . . .
H4 H 0.404561 0.707259 0.778990 0.076 Uiso 1 1 calc R U . . .
C5 C 0.5591(7) 0.7013(4) 0.8869(3) 0.038(2) Uani 1 1 d G . . . .
C38 C 0.4013(11) 0.9002(8) 0.8527(6) 0.063(3) Uani 1 1 d . . . . .
H38A H 0.320716 0.860322 0.821949 0.095 Uiso 1 1 calc R U . . .
H38B H 0.456499 0.922859 0.815706 0.095 Uiso 1 1 calc R U . . .
H38C H 0.369741 0.961712 0.877358 0.095 Uiso 1 1 calc R U . . .
C14 C 0.4825(6) 0.7246(5) 1.0776(4) 0.063(3) Uani 1 1 d G . . . .
H14 H 0.579211 0.711843 1.087913 0.075 Uiso 1 1 calc R U . . .
C13 C 0.4115(6) 0.7793(5) 1.0060(3) 0.040(2) Uani 1 1 d G . . . .
C18 C 0.2669(6) 0.7983(5) 0.9905(4) 0.056(3) Uani 1 1 d G . . . .
H18 H 0.219395 0.834881 0.942700 0.067 Uiso 1 1 calc R U . . .
C17 C 0.1933(6) 0.7627(5) 1.0466(5) 0.066(3) Uani 1 1 d G . . . .
H17 H 0.096546 0.775392 1.036210 0.079 Uiso 1 1 calc R U . . .
C16 C 0.2643(9) 0.7080(5) 1.1181(4) 0.075(4) Uani 1 1 d G . . . .
H16 H 0.215027 0.684129 1.155572 0.090 Uiso 1 1 calc R U . . .
C15 C 0.4089(9) 0.6889(5) 1.1336(3) 0.068(3) Uani 1 1 d G . . . .
H15 H 0.456359 0.652354 1.181425 0.082 Uiso 1 1 calc R U . . .
C11 C 0.7687(7) 1.0186(5) 1.0914(3) 0.067(3) Uani 1 1 d G . . . .
H11 H 0.766138 1.059874 1.137601 0.081 Uiso 1 1 calc R U . . .
C10 C 0.8860(6) 1.0229(5) 1.0590(4) 0.059(3) Uani 1 1 d G . . . .
H10 H 0.962011 1.067060 1.083451 0.070 Uiso 1 1 calc R U . . .
C9 C 0.8898(6) 0.9613(5) 0.9900(4) 0.068(3) Uani 1 1 d G . . . .
H9 H 0.968293 0.964179 0.968305 0.081 Uiso 1 1 calc R U . . .
C8 C 0.7762(6) 0.8954(5) 0.9535(3) 0.052(2) Uani 1 1 d G . . . .
H8 H 0.778703 0.854112 0.907308 0.062 Uiso 1 1 calc R U . . .
C7 C 0.6588(5) 0.8910(4) 0.9859(4) 0.039(2) Uani 1 1 d G . . . .
C12 C 0.6551(6) 0.9527(5) 1.0549(4) 0.057(3) Uani 1 1 d G . . . .
H12 H 0.576544 0.949805 1.076603 0.068 Uiso 1 1 calc R U . . .
C25 C 0.3846(11) 0.8900(7) 1.5889(6) 0.063(3) Uani 1 1 d . . . . .
H25A H 0.440907 0.864685 1.641723 0.094 Uiso 1 1 calc R U . . .
H25B H 0.294202 0.913516 1.594698 0.094 Uiso 1 1 calc R U . . .
H25C H 0.432189 0.948498 1.570437 0.094 Uiso 1 1 calc R U . . .
C37 C 0.2544(7) 0.9302(4) 1.3911(4) 0.070(3) Uani 1 1 d G . . . .
H37 H 0.320726 0.977090 1.422862 0.084 Uiso 1 1 calc R U . . .
C32 C 0.2422(6) 0.8272(4) 1.4198(3) 0.043(2) Uani 1 1 d G . . . .
C33 C 0.1431(7) 0.7571(4) 1.3724(4) 0.056(3) Uani 1 1 d G . . . .
H33 H 0.134931 0.688251 1.391622 0.067 Uiso 1 1 calc R U . . .
C34 C 0.0561(7) 0.7900(6) 1.2963(4) 0.087(2) Uani 1 1 d G U . . .
H34 H -0.010194 0.743121 1.264531 0.105 Uiso 1 1 calc R U . . .
C35 C 0.0683(8) 0.8930(6) 1.2676(3) 0.087(2) Uani 1 1 d G U . . .
H35 H 0.010139 0.914974 1.216606 0.104 Uiso 1 1 calc R U . . .
C36 C 0.1674(9) 0.9631(4) 1.3150(4) 0.087(2) Uani 1 1 d G U . . .
H36 H 0.175598 1.031960 1.295769 0.104 Uiso 1 1 calc R U . . .

loop_
_atom_site_aniso_label
_atom_site_aniso_U_11
_atom_site_aniso_U_22
_atom_site_aniso_U_33
_atom_site_aniso_U_23
_atom_site_aniso_U_13
_atom_site_aniso_U_12
Br1 0.0258(5) 0.0704(6) 0.0667(6) 0.0166(5) 0.0041(4) -0.0047(5)
Br4 0.0397(6) 0.0592(5) 0.0643(6) 0.0071(5) -0.0040(5) 0.0030(5)
Br2 0.0647(7) 0.0619(6) 0.0829(7) -0.0146(5) 0.0459(6) -0.0125(6)
Br3 0.1042(11) 0.0404(5) 0.0612(6) -0.0095(4) 0.0061(6) -0.0082(6)
Mn1 0.0266(7) 0.0385(6) 0.0481(7) -0.0020(5) 0.0066(6) -0.0042(5)
P1 0.0267(13) 0.0294(10) 0.0618(14) -0.0101(9) 0.0139(12) -0.0035(9)
P2 0.0298(14) 0.0415(11) 0.0461(12) 0.0080(10) 0.0068(11) 0.0069(10)
C23 0.033(6) 0.026(4) 0.063(5) -0.007(4) 0.015(5) -0.006(4)
C22 0.033(6) 0.046(5) 0.063(6) 0.000(4) 0.010(5) 0.002(4)
C21 0.032(6) 0.047(5) 0.077(7) -0.006(5) 0.003(5) 0.003(4)
C20 0.047(7) 0.039(5) 0.116(9) -0.002(5) 0.037(7) 0.007(5)
C19 0.058(7) 0.050(5) 0.071(7) -0.015(5) 0.041(6) -0.003(5)
C24 0.032(6) 0.052(5) 0.068(7) -0.015(5) 0.010(5) -0.003(4)
C31 0.032(6) 0.046(5) 0.067(6) 0.007(4) 0.018(5) 0.007(4)
C30 0.048(6) 0.076(7) 0.061(6) 0.009(5) 0.024(5) 0.005(6)
C29 0.051(6) 0.047(5) 0.091(7) 0.013(5) 0.027(6) -0.003(5)
C28 0.059(7) 0.034(5) 0.084(7) -0.006(5) 0.032(6) -0.007(5)
C27 0.049(6) 0.046(5) 0.067(6) -0.013(5) 0.030(5) -0.008(5)
C26 0.027(5) 0.036(4) 0.037(4) -0.005(3) 0.007(4) -0.001(4)
C6 0.039(6) 0.049(5) 0.057(6) -0.002(4) -0.001(5) 0.009(4)
C2 0.043(7) 0.054(6) 0.086(7) 0.008(5) 0.022(6) 0.010(5)
C1 0.065(8) 0.070(7) 0.094(8) -0.013(6) 0.046(7) -0.005(6)
C3 0.096(10) 0.085(8) 0.058(6) -0.021(6) 0.011(7) 0.003(8)
C4 0.051(8) 0.080(7) 0.052(6) -0.014(5) 0.002(5) 0.018(6)
C5 0.034(6) 0.040(4) 0.039(5) 0.004(4) 0.011(4) 0.003(4)
C38 0.039(6) 0.067(6) 0.076(7) 0.033(5) 0.003(5) 0.020(5)
C14 0.046(7) 0.075(7) 0.068(7) 0.020(5) 0.016(6) 0.017(6)
C13 0.027(5) 0.040(4) 0.052(5) -0.001(4) 0.010(4) -0.001(4)
C18 0.039(7) 0.051(5) 0.074(7) -0.004(5) 0.010(6) -0.003(5)
C17 0.045(7) 0.050(6) 0.112(9) 0.000(6) 0.035(7) -0.007(5)
C16 0.102(11) 0.049(6) 0.094(9) -0.006(6) 0.063(8) -0.023(7)
C15 0.071(9) 0.066(7) 0.076(7) 0.026(5) 0.036(7) 0.010(6)
C11 0.051(7) 0.064(6) 0.082(7) -0.015(5) 0.009(6) 0.003(6)
C10 0.046(7) 0.043(5) 0.079(7) 0.000(5) 0.003(6) -0.007(5)
C9 0.054(7) 0.071(7) 0.081(7) 0.017(6) 0.022(6) -0.015(6)
C8 0.042(6) 0.058(6) 0.055(6) -0.001(5) 0.012(5) -0.013(5)
C7 0.029(5) 0.035(4) 0.053(5) 0.004(4) 0.012(4) 0.004(4)
C12 0.040(6) 0.068(6) 0.068(6) -0.004(5) 0.022(5) 0.002(5)
C25 0.046(7) 0.056(6) 0.096(8) -0.037(6) 0.038(6) -0.013(5)
C37 0.053(7) 0.049(5) 0.116(9) 0.015(6) 0.036(7) 0.010(5)
C32 0.027(5) 0.032(4) 0.072(6) 0.001(4) 0.015(5) 0.003(4)
C33 0.064(7) 0.047(5) 0.054(5) -0.006(4) 0.013(5) 0.009(5)
C34 0.086(6) 0.099(5) 0.078(5) 0.018(4) 0.024(4) 0.047(5)
C35 0.086(6) 0.099(5) 0.078(5) 0.020(4) 0.024(4) 0.047(5)
C36 0.086(6) 0.099(5) 0.078(5) 0.022(4) 0.025(4) 0.047(5)

loop_
_atom_type_symbol
_atom_type_description
_atom_type_scat_dispersion_real
_atom_type_scat_dispersion_imag
_atom_type_scat_source
C C 0.0033 0.0016 'International Tables Vol C Tables 4.2.6.8 and 6.1.1.4'
H H 0.0000 0.0000 'International Tables Vol C Tables 4.2.6.8 and 6.1.1.4'
Br Br -0.2901 2.4595 'International Tables Vol C Tables 4.2.6.8 and 6.1.1.4'
Mn Mn 0.3368 0.7283 'International Tables Vol C Tables 4.2.6.8 and 6.1.1.4'
P P 0.1023 0.0942 'International Tables Vol C Tables 4.2.6.8 and 6.1.1.4'

loop_
_geom_angle_atom_site_label_1
_geom_angle_atom_site_label_2
_geom_angle_atom_site_label_3
_geom_angle
_geom_angle_site_symmetry_1
_geom_angle_site_symmetry_3
_geom_angle_publ_flag
Br1 Mn1 Br4 110.94(6) . . ?
Br1 Mn1 Br3 108.32(6) . . ?
Br2 Mn1 Br1 110.19(6) . . ?
Br2 Mn1 Br4 107.06(6) . . ?
Br2 Mn1 Br3 108.21(6) . . ?
Br3 Mn1 Br4 112.09(6) . . ?
C26 P1 C23 108.5(3) . . ?
C26 P1 C25 109.0(4) . . ?
C25 P1 C23 109.2(4) . . ?
C32 P1 C23 110.3(3) . . ?
C32 P1 C26 110.2(3) . . ?
C32 P1 C25 109.6(4) . . ?
C5 P2 C38 109.2(4) . . ?
C5 P2 C13 109.1(3) . . ?
C38 P2 C13 111.0(4) . . ?
C7 P2 C5 110.0(3) . . ?
C7 P2 C38 108.8(4) . . ?
C7 P2 C13 108.6(3) . . ?
C22 C23 P1 119.6(4) . . ?
C22 C23 C24 120.0 . . ?
C24 C23 P1 120.3(4) . . ?
C23 C22 H22 120.0 . . ?
C23 C22 C21 120.0 . . ?
C21 C22 H22 120.0 . . ?
C22 C21 H21 120.0 . . ?
C20 C21 C22 120.0 . . ?
C20 C21 H21 120.0 . . ?
C21 C20 H20 120.0 . . ?
C19 C20 C21 120.0 . . ?
C19 C20 H20 120.0 . . ?
C20 C19 H19 120.0 . . ?
C20 C19 C24 120.0 . . ?
C24 C19 H19 120.0 . . ?
C23 C24 H24 120.0 . . ?
C19 C24 C23 120.0 . . ?
C19 C24 H24 120.0 . . ?
C30 C31 H31 120.0 . . ?
C30 C31 C26 120.0 . . ?
C26 C31 H31 120.0 . . ?
C31 C30 H30 120.0 . . ?
C29 C30 C31 120.0 . . ?
C29 C30 H30 120.0 . . ?
C30 C29 H29 120.0 . . ?
C30 C29 C28 120.0 . . ?
C28 C29 H29 120.0 . . ?
C29 C28 H28 120.0 . . ?
C29 C28 C27 120.0 . . ?
C27 C28 H28 120.0 . . ?
C28 C27 H27 120.0 . . ?
C26 C27 C28 120.0 . . ?
C26 C27 H27 120.0 . . ?
C31 C26 P1 120.5(3) . . ?
C27 C26 P1 119.5(3) . . ?
C27 C26 C31 120.0 . . ?
C2 C6 H6 120.0 . . ?
C2 C6 C5 120.0 . . ?
C5 C6 H6 120.0 . . ?
C6 C2 H2 120.0 . . ?
C1 C2 C6 120.0 . . ?
C1 C2 H2 120.0 . . ?
C2 C1 H1 120.0 . . ?
C3 C1 C2 120.0 . . ?
C3 C1 H1 120.0 . . ?
C1 C3 H3 120.0 . . ?
C1 C3 C4 120.0 . . ?
C4 C3 H3 120.0 . . ?
C3 C4 H4 120.0 . . ?
C5 C4 C3 120.0 . . ?
C5 C4 H4 120.0 . . ?
C6 C5 P2 119.6(3) . . ?
C4 C5 P2 120.2(3) . . ?
C4 C5 C6 120.0 . . ?
P2 C38 H38A 109.5 . . ?
P2 C38 H38B 109.5 . . ?
P2 C38 H38C 109.5 . . ?
H38A C38 H38B 109.5 . . ?
H38A C38 H38C 109.5 . . ?
H38B C38 H38C 109.5 . . ?
C13 C14 H14 120.0 . . ?
C13 C14 C15 120.0 . . ?
C15 C14 H14 120.0 . . ?
C14 C13 P2 118.9(4) . . ?
C18 C13 P2 121.1(4) . . ?
C18 C13 C14 120.0 . . ?
C13 C18 H18 120.0 . . ?
C13 C18 C17 120.0 . . ?
C17 C18 H18 120.0 . . ?
C18 C17 H17 120.0 . . ?
C16 C17 C18 120.0 . . ?
C16 C17 H17 120.0 . . ?
C17 C16 H16 120.0 . . ?
C15 C16 C17 120.0 . . ?
C15 C16 H16 120.0 . . ?
C14 C15 H15 120.0 . . ?
C16 C15 C14 120.0 . . ?
C16 C15 H15 120.0 . . ?
C10 C11 H11 120.0 . . ?
C10 C11 C12 120.0 . . ?
C12 C11 H11 120.0 . . ?
C11 C10 H10 120.0 . . ?
C11 C10 C9 120.0 . . ?
C9 C10 H10 120.0 . . ?
C10 C9 H9 120.0 . . ?
C10 C9 C8 120.0 . . ?
C8 C9 H9 120.0 . . ?
C9 C8 H8 120.0 . . ?
C9 C8 C7 120.0 . . ?
C7 C8 H8 120.0 . . ?
C8 C7 P2 119.7(4) . . ?
C12 C7 P2 120.0(4) . . ?
C12 C7 C8 120.0 . . ?
C11 C12 H12 120.0 . . ?
C7 C12 C11 120.0 . . ?
C7 C12 H12 120.0 . . ?
P1 C25 H25A 109.5 . . ?
P1 C25 H25B 109.5 . . ?
P1 C25 H25C 109.5 . . ?
H25A C25 H25B 109.5 . . ?
H25A C25 H25C 109.5 . . ?
H25B C25 H25C 109.5 . . ?
C32 C37 H37 120.0 . . ?
C32 C37 C36 120.0 . . ?
C36 C37 H37 120.0 . . ?
C37 C32 P1 119.3(3) . . ?
C33 C32 P1 120.6(3) . . ?
C33 C32 C37 120.0 . . ?
C32 C33 H33 120.0 . . ?
C34 C33 C32 120.0 . . ?
C34 C33 H33 120.0 . . ?
C33 C34 H34 120.0 . . ?
C33 C34 C35 120.0 . . ?
C35 C34 H34 120.0 . . ?
C34 C35 H35 120.0 . . ?
C36 C35 C34 120.0 . . ?
C36 C35 H35 120.0 . . ?
C37 C36 H36 120.0 . . ?
C35 C36 C37 120.0 . . ?
C35 C36 H36 120.0 . . ?

loop_
_geom_bond_atom_site_label_1
_geom_bond_atom_site_label_2
_geom_bond_distance
_geom_bond_site_symmetry_2
_geom_bond_publ_flag
Br1 Mn1 2.4952(16) . ?
Br4 Mn1 2.5216(14) . ?
Br2 Mn1 2.4838(17) . ?
Br3 Mn1 2.5020(14) . ?
P1 C23 1.781(5) . ?
P1 C26 1.775(4) . ?
P1 C25 1.778(9) . ?
P1 C32 1.770(5) . ?
P2 C5 1.781(5) . ?
P2 C38 1.784(8) . ?
P2 C13 1.786(5) . ?
P2 C7 1.770(5) . ?
C23 C22 1.3900 . ?
C23 C24 1.3900 . ?
C22 H22 0.9300 . ?
C22 C21 1.3900 . ?
C21 H21 0.9300 . ?
C21 C20 1.3900 . ?
C20 H20 0.9300 . ?
C20 C19 1.3900 . ?
C19 H19 0.9300 . ?
C19 C24 1.3900 . ?
C24 H24 0.9300 . ?
C31 H31 0.9300 . ?
C31 C30 1.3900 . ?
C31 C26 1.3900 . ?
C30 H30 0.9300 . ?
C30 C29 1.3900 . ?
C29 H29 0.9300 . ?
C29 C28 1.3900 . ?
C28 H28 0.9300 . ?
C28 C27 1.3900 . ?
C27 H27 0.9300 . ?
C27 C26 1.3900 . ?
C6 H6 0.9300 . ?
C6 C2 1.3900 . ?
C6 C5 1.3900 . ?
C2 H2 0.9300 . ?
C2 C1 1.3900 . ?
C1 H1 0.9300 . ?
C1 C3 1.3900 . ?
C3 H3 0.9300 . ?
C3 C4 1.3900 . ?
C4 H4 0.9300 . ?
C4 C5 1.3900 . ?
C38 H38A 0.9600 . ?
C38 H38B 0.9600 . ?
C38 H38C 0.9600 . ?
C14 H14 0.9300 . ?
C14 C13 1.3900 . ?
C14 C15 1.3900 . ?
C13 C18 1.3900 . ?
C18 H18 0.9300 . ?
C18 C17 1.3900 . ?
C17 H17 0.9300 . ?
C17 C16 1.3900 . ?
C16 H16 0.9300 . ?
C16 C15 1.3900 . ?
C15 H15 0.9300 . ?
C11 H11 0.9300 . ?
C11 C10 1.3900 . ?
C11 C12 1.3900 . ?
C10 H10 0.9300 . ?
C10 C9 1.3900 . ?
C9 H9 0.9300 . ?
C9 C8 1.3900 . ?
C8 H8 0.9300 . ?
C8 C7 1.3900 . ?
C7 C12 1.3900 . ?
C12 H12 0.9300 . ?
C25 H25A 0.9600 . ?
C25 H25B 0.9600 . ?
C25 H25C 0.9600 . ?
C37 H37 0.9300 . ?
C37 C32 1.3900 . ?
C37 C36 1.3900 . ?
C32 C33 1.3900 . ?
C33 H33 0.9300 . ?
C33 C34 1.3900 . ?
C34 H34 0.9300 . ?
C34 C35 1.3900 . ?
C35 H35 0.9300 . ?
C35 C36 1.3900 . ?
C36 H36 0.9300 . ?

loop_
_geom_torsion_atom_site_label_1
_geom_torsion_atom_site_label_2
_geom_torsion_atom_site_label_3
_geom_torsion_atom_site_label_4
_geom_torsion
_geom_torsion_site_symmetry_1
_geom_torsion_site_symmetry_2
_geom_torsion_site_symmetry_3
_geom_torsion_site_symmetry_4
_geom_torsion_publ_flag
P1 C23 C22 C21 177.9(4) . . . . ?
P1 C23 C24 C19 -177.9(4) . . . . ?
P1 C32 C33 C34 -177.0(5) . . . . ?
P2 C13 C18 C17 176.8(5) . . . . ?
P2 C7 C12 C11 -173.3(4) . . . . ?
C23 P1 C26 C31 151.5(3) . . . . ?
C23 P1 C26 C27 -29.8(4) . . . . ?
C23 P1 C32 C37 -79.3(4) . . . . ?
C23 P1 C32 C33 97.7(5) . . . . ?
C23 C22 C21 C20 0.0 . . . . ?
C22 C23 C24 C19 0.0 . . . . ?
C22 C21 C20 C19 0.0 . . . . ?
C21 C20 C19 C24 0.0 . . . . ?
C20 C19 C24 C23 0.0 . . . . ?
C24 C23 C22 C21 0.0 . . . . ?
C31 C30 C29 C28 0.0 . . . . ?
C30 C31 C26 P1 178.6(4) . . . . ?
C30 C31 C26 C27 0.0 . . . . ?
C30 C29 C28 C27 0.0 . . . . ?
C29 C28 C27 C26 0.0 . . . . ?
C28 C27 C26 P1 -178.7(4) . . . . ?
C28 C27 C26 C31 0.0 . . . . ?
C26 P1 C23 C22 -83.8(4) . . . . ?
C26 P1 C23 C24 94.1(4) . . . . ?
C26 P1 C32 C37 160.9(4) . . . . ?
C26 P1 C32 C33 -22.1(5) . . . . ?
C26 C31 C30 C29 0.0 . . . . ?
C6 C2 C1 C3 0.0 . . . . ?
C2 C6 C5 P2 174.5(5) . . . . ?
C2 C6 C5 C4 0.0 . . . . ?
C2 C1 C3 C4 0.0 . . . . ?
C1 C3 C4 C5 0.0 . . . . ?
C3 C4 C5 P2 -174.5(5) . . . . ?
C3 C4 C5 C6 0.0 . . . . ?
C5 P2 C13 C14 66.4(4) . . . . ?
C5 P2 C13 C18 -110.4(4) . . . . ?
C5 P2 C7 C8 36.1(4) . . . . ?
C5 P2 C7 C12 -150.5(3) . . . . ?
C5 C6 C2 C1 0.0 . . . . ?
C38 P2 C5 C6 162.3(5) . . . . ?
C38 P2 C5 C4 -23.2(6) . . . . ?
C38 P2 C13 C14 -173.1(5) . . . . ?
C38 P2 C13 C18 10.1(6) . . . . ?
C38 P2 C7 C8 -83.5(5) . . . . ?
C38 P2 C7 C12 89.9(5) . . . . ?
C14 C13 C18 C17 0.0 . . . . ?
C13 P2 C5 C6 -76.1(5) . . . . ?
C13 P2 C5 C4 98.4(4) . . . . ?
C13 P2 C7 C8 155.5(4) . . . . ?
C13 P2 C7 C12 -31.1(4) . . . . ?
C13 C14 C15 C16 0.0 . . . . ?
C13 C18 C17 C16 0.0 . . . . ?
C18 C17 C16 C15 0.0 . . . . ?
C17 C16 C15 C14 0.0 . . . . ?
C15 C14 C13 P2 -176.8(5) . . . . ?
C15 C14 C13 C18 0.0 . . . . ?
C11 C10 C9 C8 0.0 . . . . ?
C10 C11 C12 C7 0.0 . . . . ?
C10 C9 C8 C7 0.0 . . . . ?
C9 C8 C7 P2 173.4(4) . . . . ?
C9 C8 C7 C12 0.0 . . . . ?
C8 C7 C12 C11 0.0 . . . . ?
C7 P2 C5 C6 43.0(5) . . . . ?
C7 P2 C5 C4 -142.6(4) . . . . ?
C7 P2 C13 C14 -53.5(4) . . . . ?
C7 P2 C13 C18 129.7(4) . . . . ?
C12 C11 C10 C9 0.0 . . . . ?
C25 P1 C23 C22 34.9(5) . . . . ?
C25 P1 C23 C24 -147.2(5) . . . . ?
C25 P1 C26 C31 32.7(5) . . . . ?
C25 P1 C26 C27 -148.6(5) . . . . ?
C25 P1 C32 C37 40.9(6) . . . . ?
C25 P1 C32 C33 -142.1(5) . . . . ?
C37 C32 C33 C34 0.0 . . . . ?
C32 P1 C23 C22 155.4(3) . . . . ?
C32 P1 C23 C24 -26.7(4) . . . . ?
C32 P1 C26 C31 -87.6(4) . . . . ?
C32 P1 C26 C27 91.0(4) . . . . ?
C32 C37 C36 C35 0.0 . . . . ?
C32 C33 C34 C35 0.0 . . . . ?
C33 C34 C35 C36 0.0 . . . . ?
C34 C35 C36 C37 0.0 . . . . ?
C36 C37 C32 P1 177.0(5) . . . . ?
C36 C37 C32 C33 0.0 . . . . ?
